data_7231346
loop_
_publ_author_name
'Borja, Pilar'
'Vicent, Cristian'
'Baya, Miguel'
'Garc\'ia, Hermenegildo'
'Mata, Jose A.'

_publ_section_title
;
 Iridium complexes catalysed the selective dehydrogenation of glucose to
 gluconic acid in water
;
_journal_issue 17
_journal_name_full 'Green Chemistry'
_journal_page_first 4094
_journal_paper_doi 10.1039/C8GC01933A
_journal_volume 20
_journal_year 2018
_chemical_formula_moiety 'C15 H23 Ir N2 O4 S, 3(C H Cl3)'
_chemical_formula_sum 'C18 H26 Cl9 Ir N2 O4 S'
_chemical_formula_weight 877.72
_space_group_crystal_system orthorhombic
_space_group_IT_number 61
_space_group_name_Hall '-P 2ac 2ab'
_space_group_name_H-M_alt 'P b c a'
_symmetry_space_group_name_Hall '-P 2ac 2ab'
_symmetry_space_group_name_H-M 'P b c a'
_atom_sites_solution_hydrogens geom
_atom_sites_solution_primary direct
_audit_creation_date 2018-01-15
_audit_creation_method
;
Olex2 1.2-alpha
(compiled 2017.03.28 svn.r3405 for OlexSys, GUI svn.r5335)
;
_audit_update_record
;
2018-06-19 deposited with the CCDC.
2018-08-10 downloaded from the CCDC.
;
_cell_angle_alpha 90
_cell_angle_beta 90
_cell_angle_gamma 90
_cell_formula_units_Z 8
_cell_length_a 11.2915(4)
_cell_length_b 16.6242(6)
_cell_length_c 32.7927(12)
_cell_measurement_reflns_used 12166
_cell_measurement_temperature 199.9(4)
_cell_measurement_theta_max 29.3840
_cell_measurement_theta_min 2.4810
_cell_volume 6155.6(4)
_computing_cell_refinement 'CrysAlisPro 1.171.38.46 (Rigaku OD, 2015)'
_computing_data_collection 'CrysAlisPro 1.171.38.46 (Rigaku OD, 2015)'
_computing_data_reduction 'CrysAlisPro 1.171.38.46 (Rigaku OD, 2015)'
_computing_molecular_graphics 'Olex2 (Dolomanov et al., 2009)'
_computing_publication_material 'Olex2 (Dolomanov et al., 2009)'
_computing_structure_refinement 'ShelXL (Sheldrick, 2015)'
_computing_structure_solution 'ShelXS (Sheldrick, 2008)'
_diffrn_ambient_environment N~2~
_diffrn_ambient_temperature 199.9(4)
_diffrn_detector 'CCD plate'
_diffrn_detector_area_resol_mean 10.4051
_diffrn_detector_type Atlas
_diffrn_measured_fraction_theta_full 1.000
_diffrn_measured_fraction_theta_max 1.000
_diffrn_measurement_details
;
List of Runs (angles in degrees, time in seconds):

  # Type    Start    End  Width  t~exp~   \w     \q     \k     \f   Frames
#--------------------------------------------------------------------------
  1  \w    -17.00  84.00   0.50    5.00    --   10.93  57.00 -30.00  202
  2  \w    -73.00  39.00   0.50    5.00    --   10.93   0.00 150.00  224
;
_diffrn_measurement_device 'four-circle diffractometer'
_diffrn_measurement_device_type 'SuperNova, Dual, Cu at zero, Atlas'
_diffrn_measurement_method '\w scans'
_diffrn_orient_matrix_type 'CrysAlisPro convention (1999,Acta A55,543-557)'
_diffrn_orient_matrix_UB_11 -0.0588232000
_diffrn_orient_matrix_UB_12 -0.0149112000
_diffrn_orient_matrix_UB_13 -0.0006629000
_diffrn_orient_matrix_UB_21 0.0009775000
_diffrn_orient_matrix_UB_22 0.0019567000
_diffrn_orient_matrix_UB_23 -0.0216070000
_diffrn_orient_matrix_UB_31 0.0220332000
_diffrn_orient_matrix_UB_32 -0.0399202000
_diffrn_orient_matrix_UB_33 -0.0008021000
_diffrn_radiation_monochromator mirror
_diffrn_radiation_probe x-ray
_diffrn_radiation_type MoK\a
_diffrn_radiation_wavelength 0.71073
_diffrn_reflns_av_R_equivalents 0.0313
_diffrn_reflns_av_unetI/netI 0.0225
_diffrn_reflns_Laue_measured_fraction_full 1.000
_diffrn_reflns_Laue_measured_fraction_max 1.000
_diffrn_reflns_limit_h_max 14
_diffrn_reflns_limit_h_min -10
_diffrn_reflns_limit_k_max 20
_diffrn_reflns_limit_k_min -17
_diffrn_reflns_limit_l_max 39
_diffrn_reflns_limit_l_min -40
_diffrn_reflns_number 32939
_diffrn_reflns_point_group_measured_fraction_full 1.000
_diffrn_reflns_point_group_measured_fraction_max 1.000
_diffrn_reflns_theta_full 25.242
_diffrn_reflns_theta_max 26.371
_diffrn_reflns_theta_min 2.190
_diffrn_source 'micro-focus sealed X-ray tube'
_diffrn_source_type 'SuperNova (Mo) X-ray Source'
_exptl_absorpt_coefficient_mu 5.215
_exptl_absorpt_correction_T_max 1.000
_exptl_absorpt_correction_T_min 0.424
_exptl_absorpt_correction_type gaussian
_exptl_absorpt_process_details
;
CrysAlisPro 1.171.38.46 (Rigaku Oxford Diffraction, 2015)
Numerical absorption correction based on gaussian integration over
            a multifaceted crystal model
Empirical absorption correction using spherical harmonics,
 implemented in SCALE3 ABSPACK scaling algorithm.
;
_exptl_crystal_colour 'metallic yellowish yellow'
_exptl_crystal_colour_lustre metallic
_exptl_crystal_colour_modifier yellowish
_exptl_crystal_colour_primary yellow
_exptl_crystal_density_diffrn 1.894
_exptl_crystal_density_method 'not measured'
_exptl_crystal_description needle
_exptl_crystal_F_000 3408
_exptl_crystal_size_max 0.353
_exptl_crystal_size_mid 0.276
_exptl_crystal_size_min 0.162
_refine_diff_density_max 1.757
_refine_diff_density_min -1.256
_refine_diff_density_rms 0.169
_refine_ls_extinction_method none
_refine_ls_goodness_of_fit_ref 1.065
_refine_ls_hydrogen_treatment constr
_refine_ls_matrix_type full
_refine_ls_number_parameters 323
_refine_ls_number_reflns 6277
_refine_ls_number_restraints 0
_refine_ls_restrained_S_all 1.065
_refine_ls_R_factor_all 0.0386
_refine_ls_R_factor_gt 0.0325
_refine_ls_shift/su_max 0.005
_refine_ls_shift/su_mean 0.000
_refine_ls_structure_factor_coef Fsqd
_refine_ls_weighting_details 'w=1/[\s^2^(Fo^2^)+(0.0349P)^2^+23.5551P] where P=(Fo^2^+2Fc^2^)/3'
_refine_ls_weighting_scheme calc
_refine_ls_wR_factor_gt 0.0791
_refine_ls_wR_factor_ref 0.0845
_reflns_Friedel_coverage 0.000
_reflns_number_gt 5530
_reflns_number_total 6277
_reflns_threshold_expression 'I > 2\s(I)'
_cod_data_source_file c8gc01933a3.cif
_cod_data_source_block str2042
_cod_depositor_comments 'Adding full bibliography for 7231346--7231348.cif.'
_cod_database_code 7231346
_shelx_shelxl_version_number 2014/7
_chemical_oxdiff_formula 'C15 H23 N2 O4 S Ir Cl'
_shelx_space_group_comment
;
The symmetry employed for this shelxl refinement is uniquely defined
by the following loop, which should always be used as a source of
symmetry information in preference to the above space-group names.
They are only intended as comments.
;
_reflns_odcompleteness_completeness 99.89
_reflns_odcompleteness_iscentric 1
_reflns_odcompleteness_theta 26.32
_olex2_refinement_description
;
1. Fixed Uiso
 At 1.2 times of:
  All C(H) groups
 At 1.5 times of:
  All C(H,H,H) groups
2.a Ternary CH refined with riding coordinates:
 C24(H24), C32(H32), C28(H28)
2.b Aromatic/amide H refined with riding coordinates:
 C11(H11), C10(H10)
2.c Idealised Me refined as rotating group:
 C9(H9A,H9B,H9C), C13(H13A,H13B,H13C), C23(H23A,H23B,H23C), C21(H21A,H21B,
 H21C), C15(H15A,H15B,H15C), C17(H17A,H17B,H17C), C19(H19A,H19B,H19C)
;
_olex2_submission_special_instructions 'No special instructions were received'
_oxdiff_exptl_absorpt_empirical_details
;
Empirical correction (ABSPACK) includes:
- Absorption correction using spherical harmonics
- Frame scaling
;
_oxdiff_exptl_absorpt_empirical_full_max 1.292
_oxdiff_exptl_absorpt_empirical_full_min 0.796

loop_
_space_group_symop_operation_xyz
'x, y, z'
'-x+1/2, -y, z+1/2'
'x+1/2, -y+1/2, -z'
'-x, y+1/2, -z+1/2'
'-x, -y, -z'
'x-1/2, y, -z-1/2'
'-x-1/2, y-1/2, z'
'x, -y-1/2, z-1/2'

loop_
_atom_site_label
_atom_site_type_symbol
_atom_site_fract_x
_atom_site_fract_y
_atom_site_fract_z
_atom_site_U_iso_or_equiv
_atom_site_adp_type
_atom_site_occupancy
_atom_site_site_symmetry_order
_atom_site_calc_flag
_atom_site_refinement_flags_posn
Ir1 Ir 0.36509(2) 0.46514(2) 0.62255(2) 0.02438(7) Uani 1 1 d .
O4 O 0.3397(3) 0.5929(2) 0.61878(11) 0.0344(8) Uani 1 1 d .
Cl29 Cl 0.1651(3) 0.50424(16) 0.35299(17) 0.1776(19) Uani 1 1 d .
S5 S 0.46467(10) 0.61348(7) 0.60547(3) 0.0272(2) Uani 1 1 d .
Cl35 Cl 0.49244(14) 0.83810(10) 0.51733(6) 0.0635(4) Uani 1 1 d .
Cl26 Cl 0.88381(18) 0.32946(11) 0.71234(7) 0.0759(5) Uani 1 1 d .
Cl25 Cl 0.90649(17) 0.18831(13) 0.76159(6) 0.0749(5) Uani 1 1 d .
Cl34 Cl 0.72696(16) 0.77939(11) 0.50072(7) 0.0746(5) Uani 1 1 d .
Cl27 Cl 1.11368(15) 0.25938(14) 0.72703(5) 0.0703(5) Uani 1 1 d .
Cl31 Cl 0.1639(2) 0.3692(2) 0.40627(7) 0.1168(10) Uani 1 1 d .
O3 O 0.5214(3) 0.53038(18) 0.60401(11) 0.0317(7) Uani 1 1 d .
Cl33 Cl 0.6722(2) 0.84980(18) 0.57826(7) 0.1011(8) Uani 1 1 d .
Cl30 Cl 0.1791(3) 0.34775(19) 0.32069(7) 0.1215(10) Uani 1 1 d .
C2 C 0.3233(4) 0.4618(3) 0.56205(14) 0.0266(9) Uani 1 1 d .
O7 O 0.4644(3) 0.6493(2) 0.56552(11) 0.0439(9) Uani 1 1 d .
N8 N 0.2248(4) 0.4926(2) 0.54403(12) 0.0318(9) Uani 1 1 d .
N12 N 0.3878(4) 0.4310(2) 0.53113(12) 0.0305(9) Uani 1 1 d .
O6 O 0.5244(4) 0.6623(2) 0.63546(12) 0.0485(10) Uani 1 1 d .
C9 C 0.1288(5) 0.5330(3) 0.56498(19) 0.0462(14) Uani 1 1 d .
H9A H 0.1421 0.5308 0.5939 0.069 Uiso 1 1 calc GR
H9B H 0.0553 0.5068 0.5586 0.069 Uiso 1 1 calc GR
H9C H 0.1253 0.5881 0.5564 0.069 Uiso 1 1 calc GR
C11 C 0.3305(5) 0.4424(3) 0.49435(15) 0.0408(12) Uani 1 1 d .
H11 H 0.3575 0.4264 0.4688 0.049 Uiso 1 1 calc R
C20 C 0.3749(7) 0.4450(4) 0.68809(17) 0.0544(18) Uani 1 1 d .
C13 C 0.5004(5) 0.3896(3) 0.53536(16) 0.0391(12) Uani 1 1 d .
H13A H 0.5433 0.4120 0.5579 0.059 Uiso 1 1 calc GR
H13B H 0.5457 0.3962 0.5108 0.059 Uiso 1 1 calc GR
H13C H 0.4865 0.3334 0.5401 0.059 Uiso 1 1 calc GR
C10 C 0.2293(5) 0.4806(3) 0.50230(15) 0.0405(12) Uani 1 1 d .
H10 H 0.1725 0.4963 0.4834 0.049 Uiso 1 1 calc R
C24 C 0.9633(5) 0.2404(3) 0.71954(16) 0.0433(12) Uani 1 1 d .
H24 H 0.9541 0.2067 0.6952 0.052 Uiso 1 1 calc R
C32 C 0.6178(5) 0.7906(4) 0.5381(2) 0.0532(15) Uani 1 1 d .
H32 H 0.5954 0.7376 0.5486 0.064 Uiso 1 1 calc R
C28 C 0.2183(5) 0.4079(4) 0.3612(2) 0.0547(16) Uani 1 1 d .
H28 H 0.3049 0.4100 0.3629 0.066 Uiso 1 1 calc R
C22 C 0.2558(6) 0.4385(3) 0.67420(17) 0.0478(14) Uani 1 1 d .
C14 C 0.2484(6) 0.3747(3) 0.64552(16) 0.0457(14) Uani 1 1 d .
C18 C 0.4400(6) 0.3860(4) 0.6678(2) 0.0611(19) Uani 1 1 d .
C16 C 0.3633(7) 0.3425(3) 0.64144(19) 0.0562(18) Uani 1 1 d .
C23 C 0.1565(9) 0.4914(6) 0.6875(3) 0.117(4) Uani 1 1 d .
H23A H 0.1810 0.5466 0.6861 0.175 Uiso 1 1 calc GR
H23B H 0.1350 0.4784 0.7151 0.175 Uiso 1 1 calc GR
H23C H 0.0895 0.4833 0.6700 0.175 Uiso 1 1 calc GR
C21 C 0.4173(12) 0.5068(6) 0.7186(2) 0.139(6) Uani 1 1 d .
H21A H 0.5020 0.5109 0.7172 0.209 Uiso 1 1 calc GR
H21B H 0.3942 0.4907 0.7455 0.209 Uiso 1 1 calc GR
H21C H 0.3827 0.5581 0.7123 0.209 Uiso 1 1 calc GR
C15 C 0.1375(8) 0.3445(6) 0.6254(3) 0.107(4) Uani 1 1 d .
H15A H 0.0806 0.3874 0.6238 0.160 Uiso 1 1 calc GR
H15B H 0.1051 0.3010 0.6411 0.160 Uiso 1 1 calc GR
H15C H 0.1557 0.3259 0.5984 0.160 Uiso 1 1 calc GR
C17 C 0.3930(13) 0.2670(5) 0.6177(3) 0.142(6) Uani 1 1 d .
H17A H 0.3508 0.2672 0.5923 0.213 Uiso 1 1 calc GR
H17B H 0.3705 0.2206 0.6333 0.213 Uiso 1 1 calc GR
H17C H 0.4766 0.2654 0.6125 0.213 Uiso 1 1 calc GR
C19 C 0.5714(7) 0.3736(7) 0.6718(4) 0.147(6) Uani 1 1 d .
H19A H 0.6013 0.3486 0.6476 0.220 Uiso 1 1 calc GR
H19B H 0.5873 0.3397 0.6949 0.220 Uiso 1 1 calc GR
H19C H 0.6096 0.4247 0.6756 0.220 Uiso 1 1 calc GR

loop_
_atom_site_aniso_label
_atom_site_aniso_U_11
_atom_site_aniso_U_22
_atom_site_aniso_U_33
_atom_site_aniso_U_23
_atom_site_aniso_U_13
_atom_site_aniso_U_12
Ir1 0.02576(11) 0.02510(11) 0.02228(10) 0.00305(7) 0.00094(6) -0.00015(6)
O4 0.0293(18) 0.0257(17) 0.048(2) 0.0004(14) 0.0089(15) -0.0009(14)
Cl29 0.0889(19) 0.0617(15) 0.382(6) -0.005(3) -0.013(3) 0.0186(14)
S5 0.0291(6) 0.0266(5) 0.0258(5) -0.0003(4) 0.0014(4) -0.0020(4)
Cl35 0.0473(9) 0.0667(10) 0.0766(11) 0.0175(8) 0.0088(8) 0.0021(7)
Cl26 0.0756(12) 0.0560(10) 0.0962(15) 0.0042(9) -0.0019(10) 0.0175(9)
Cl25 0.0603(10) 0.0969(13) 0.0676(11) 0.0287(10) 0.0059(9) -0.0052(10)
Cl34 0.0520(10) 0.0708(11) 0.1011(14) -0.0173(10) 0.0147(9) 0.0018(8)
Cl27 0.0467(9) 0.1102(15) 0.0539(9) 0.0120(10) -0.0084(7) -0.0113(9)
Cl31 0.0883(16) 0.206(3) 0.0557(12) -0.0150(16) 0.0016(11) -0.0311(18)
O3 0.0242(17) 0.0308(17) 0.0399(19) -0.0003(14) 0.0047(14) 0.0004(13)
Cl33 0.0842(15) 0.151(2) 0.0683(13) -0.0139(13) -0.0012(11) -0.0438(15)
Cl30 0.143(2) 0.152(2) 0.0690(14) -0.0454(15) -0.0109(15) -0.040(2)
C2 0.025(2) 0.028(2) 0.027(2) 0.0050(18) 0.0009(18) -0.0036(18)
O7 0.050(2) 0.048(2) 0.0342(19) 0.0139(16) 0.0044(17) -0.0028(17)
N8 0.029(2) 0.039(2) 0.028(2) 0.0071(17) -0.0028(16) 0.0010(17)
N12 0.035(2) 0.032(2) 0.0246(19) 0.0012(16) 0.0032(16) -0.0018(17)
O6 0.046(2) 0.046(2) 0.053(2) -0.0209(18) -0.0103(19) -0.0016(18)
C9 0.035(3) 0.056(4) 0.048(3) 0.006(3) -0.001(2) 0.013(2)
C11 0.056(3) 0.043(3) 0.023(2) 0.001(2) 0.003(2) -0.007(3)
C20 0.092(5) 0.048(3) 0.023(3) 0.016(2) -0.015(3) -0.028(3)
C13 0.041(3) 0.039(3) 0.037(3) -0.005(2) 0.007(2) 0.006(2)
C10 0.047(3) 0.047(3) 0.027(2) 0.006(2) -0.008(2) -0.003(2)
C24 0.044(3) 0.052(3) 0.035(3) -0.004(2) -0.004(2) 0.001(3)
C32 0.045(3) 0.050(3) 0.065(4) 0.011(3) 0.001(3) -0.009(3)
C28 0.035(3) 0.057(4) 0.072(4) -0.018(3) -0.010(3) 0.005(3)
C22 0.063(4) 0.041(3) 0.039(3) 0.013(2) 0.022(3) -0.003(3)
C14 0.060(4) 0.044(3) 0.033(3) 0.011(2) -0.001(3) -0.024(3)
C18 0.048(4) 0.063(4) 0.072(4) 0.046(4) -0.008(3) -0.005(3)
C16 0.100(6) 0.028(3) 0.040(3) 0.016(2) 0.014(3) 0.008(3)
C23 0.130(9) 0.112(7) 0.108(8) 0.038(6) 0.089(7) 0.042(6)
C21 0.277(15) 0.103(7) 0.036(4) 0.013(4) -0.047(6) -0.115(9)
C15 0.113(8) 0.126(8) 0.081(6) 0.046(5) -0.044(5) -0.090(7)
C17 0.289(17) 0.034(4) 0.103(7) 0.018(4) 0.090(9) 0.034(6)
C19 0.052(5) 0.191(11) 0.197(12) 0.144(10) -0.010(6) 0.023(6)

loop_
_atom_type_symbol
_atom_type_description
_atom_type_scat_dispersion_real
_atom_type_scat_dispersion_imag
_atom_type_scat_source
C C 0.0033 0.0016 'International Tables Vol C Tables 4.2.6.8 and 6.1.1.4'
H H 0.0000 0.0000 'International Tables Vol C Tables 4.2.6.8 and 6.1.1.4'
Cl Cl 0.1484 0.1585 'International Tables Vol C Tables 4.2.6.8 and 6.1.1.4'
Ir Ir -1.4442 7.9887 'International Tables Vol C Tables 4.2.6.8 and 6.1.1.4'
N N 0.0061 0.0033 'International Tables Vol C Tables 4.2.6.8 and 6.1.1.4'
O O 0.0106 0.0060 'International Tables Vol C Tables 4.2.6.8 and 6.1.1.4'
S S 0.1246 0.1234 'International Tables Vol C Tables 4.2.6.8 and 6.1.1.4'

loop_
_exptl_crystal_face_index_h
_exptl_crystal_face_index_k
_exptl_crystal_face_index_l
_exptl_crystal_face_perp_dist
0 -1 46 0.0812
0 1 -46 0.0812
6 -22 -4 0.1459
-5 18 26 0.1873
14 4 19 0.0703
-14 7 -14 0.1233
-11 -13 -19 0.1321
-4 -22 -13 0.1452
4 22 13 0.1452
-7 3 41 0.1205
-6 -5 42 0.1044
6 4 -42 0.0944

loop_
_geom_angle_atom_site_label_1
_geom_angle_atom_site_label_2
_geom_angle_atom_site_label_3
_geom_angle
O4 Ir1 S5 32.97(9)
O4 Ir1 O3 66.18(12)
O4 Ir1 C20 102.4(2)
O4 Ir1 C18 134.1(2)
O3 Ir1 S5 33.20(8)
O3 Ir1 C20 108.26(19)
C2 Ir1 O4 86.54(15)
C2 Ir1 S5 85.48(12)
C2 Ir1 O3 85.92(16)
C2 Ir1 C20 165.3(2)
C2 Ir1 C22 129.1(2)
C2 Ir1 C14 100.44(19)
C2 Ir1 C18 138.1(3)
C2 Ir1 C16 104.8(2)
C20 Ir1 S5 108.41(15)
C22 Ir1 O4 99.96(18)
C22 Ir1 S5 125.33(16)
C22 Ir1 O3 142.9(2)
C22 Ir1 C20 38.5(2)
C22 Ir1 C18 63.6(3)
C14 Ir1 O4 129.4(2)
C14 Ir1 S5 161.63(18)
C14 Ir1 O3 163.1(2)
C14 Ir1 C20 64.9(2)
C14 Ir1 C22 38.8(2)
C14 Ir1 C18 64.5(2)
C18 Ir1 S5 121.56(19)
C18 Ir1 O3 100.34(19)
C18 Ir1 C20 37.5(3)
C16 Ir1 O4 164.17(19)
C16 Ir1 S5 156.2(2)
C16 Ir1 O3 124.8(2)
C16 Ir1 C20 64.3(2)
C16 Ir1 C22 64.3(2)
C16 Ir1 C14 38.6(2)
C16 Ir1 C18 38.8(3)
S5 O4 Ir1 96.60(17)
O4 S5 Ir1 50.43(13)
O4 S5 O3 101.33(19)
O3 S5 Ir1 50.90(12)
O7 S5 Ir1 123.50(16)
O7 S5 O4 110.7(2)
O7 S5 O3 110.3(2)
O7 S5 O6 112.9(2)
O6 S5 Ir1 123.63(18)
O6 S5 O4 111.4(2)
O6 S5 O3 109.6(2)
S5 O3 Ir1 95.90(16)
N8 C2 Ir1 127.0(3)
N12 C2 Ir1 128.0(3)
N12 C2 N8 105.0(4)
C2 N8 C9 125.5(4)
C2 N8 C10 110.2(4)
C10 N8 C9 124.3(4)
C2 N12 C11 110.5(4)
C2 N12 C13 125.5(4)
C11 N12 C13 123.9(4)
C10 C11 N12 107.2(4)
C22 C20 Ir1 69.4(3)
C22 C20 C21 124.2(8)
C18 C20 Ir1 70.4(3)
C18 C20 C22 107.0(5)
C18 C20 C21 128.8(8)
C21 C20 Ir1 124.4(4)
C11 C10 N8 107.1(5)
Cl26 C24 Cl25 109.7(3)
Cl27 C24 Cl26 111.4(3)
Cl27 C24 Cl25 109.6(3)
Cl34 C32 Cl35 110.1(4)
Cl34 C32 Cl33 109.9(3)
Cl33 C32 Cl35 108.7(4)
Cl31 C28 Cl29 110.8(4)
Cl30 C28 Cl29 109.1(4)
Cl30 C28 Cl31 110.7(4)
C20 C22 Ir1 72.1(3)
C20 C22 C23 124.9(7)
C14 C22 Ir1 70.4(3)
C14 C22 C20 108.9(6)
C14 C22 C23 126.2(8)
C23 C22 Ir1 122.9(5)
C22 C14 Ir1 70.8(3)
C22 C14 C15 126.1(7)
C16 C14 Ir1 70.5(3)
C16 C14 C22 107.0(5)
C16 C14 C15 126.8(7)
C15 C14 Ir1 126.5(4)
C20 C18 Ir1 72.1(3)
C20 C18 C16 109.1(6)
C20 C18 C19 125.1(9)
C16 C18 Ir1 69.7(3)
C16 C18 C19 125.8(9)
C19 C18 Ir1 122.0(5)
C14 C16 Ir1 70.9(3)
C14 C16 C18 108.0(5)
C14 C16 C17 124.6(8)
C18 C16 Ir1 71.6(3)
C18 C16 C17 126.8(8)
C17 C16 Ir1 129.9(5)

loop_
_geom_bond_atom_site_label_1
_geom_bond_atom_site_label_2
_geom_bond_distance
Ir1 O4 2.148(3)
Ir1 S5 2.7674(11)
Ir1 O3 2.159(3)
Ir1 C2 2.040(5)
Ir1 C20 2.178(5)
Ir1 C22 2.142(5)
Ir1 C14 2.137(5)
Ir1 C18 2.157(6)
Ir1 C16 2.132(5)
O4 S5 1.516(3)
Cl29 C28 1.732(7)
S5 O3 1.524(3)
S5 O7 1.439(4)
S5 O6 1.443(4)
Cl35 C32 1.758(6)
Cl26 C24 1.747(6)
Cl25 C24 1.750(6)
Cl34 C32 1.748(7)
Cl27 C24 1.745(6)
Cl31 C28 1.725(7)
Cl33 C32 1.755(7)
Cl30 C28 1.721(6)
C2 N8 1.359(6)
C2 N12 1.350(6)
N8 C9 1.448(7)
N8 C10 1.384(6)
N12 C11 1.382(6)
N12 C13 1.452(6)
C11 C10 1.334(8)
C20 C22 1.424(9)
C20 C18 1.394(10)
C20 C21 1.512(9)
C22 C14 1.420(8)
C22 C23 1.490(10)
C14 C16 1.410(9)
C14 C15 1.502(9)
C18 C16 1.423(10)
C18 C19 1.504(10)
C16 C17 1.513(10)

loop_
_exptl_oxdiff_crystal_face_indexfrac_h
_exptl_oxdiff_crystal_face_indexfrac_k
_exptl_oxdiff_crystal_face_indexfrac_l
_exptl_oxdiff_crystal_face_x
_exptl_oxdiff_crystal_face_y
_exptl_oxdiff_crystal_face_z
-0.0093 -1.0003 45.9349 -0.0150 -0.9945 0.0029
0.0093 1.0003 -45.9349 0.0150 0.9945 -0.0029
5.9813 -21.9714 -3.9919 -0.0216 0.0491 1.0121
-4.9889 17.9758 25.9612 0.0082 -0.5306 -0.8483
13.9797 3.9865 18.9982 -0.8944 -0.3890 0.1336
-13.9749 6.9975 -14.0014 0.7270 0.3026 -0.5760
-10.9884 -12.9751 -18.9963 0.8524 0.3743 0.2911
-4.0036 -21.9660 -12.9961 0.5717 0.2339 0.7991
4.0036 21.9660 12.9961 -0.5717 -0.2339 -0.7991
-6.9969 2.9977 40.9315 0.3397 -0.8854 -0.3067
-6.0026 -4.9914 41.9290 0.3997 -0.9216 0.0334
6.0020 3.9928 -41.9294 -0.3848 0.9196 0.0065
